data_2239149
loop_
_publ_author_name
'Chang, Yi Qi'
'Zhang, Yuan'
'Lian, Huo Lin'

_publ_section_title
;
 <i>N</i>,<i>N</i>,2,4,6-Pentamethylanilinium
 hexafluorophosphate--1,4,7,10,13,16-hexaoxacyclooctadecane (2/1)
;
_journal_issue 1
_journal_name_full 'Acta Crystallographica Section E'
_journal_page_first o72
_journal_paper_doi 10.1107/S1600536813033734
_journal_volume 70
_journal_year 2014
_chemical_formula_iupac '2C11 H18 N +, 2P F6 -, C12 H24 O6'
_chemical_formula_moiety '2(C11 H18 N +), 2(F6 P -), C12 H24 O6'
_chemical_formula_sum 'C34 H60 F12 N2 O6 P2'
_chemical_formula_weight 882.78
_chemical_name_systematic
;
<i>N</i>,<i>N</i>,2,4,6-Pentamethylanilinium
hexafluorophosphate--1,4,7,10,13,16-hexaoxacyclooctadecane (2/1)
;
_space_group_IT_number 14
_symmetry_cell_setting monoclinic
_symmetry_space_group_name_Hall '-P 2ybc'
_symmetry_space_group_name_H-M 'P 1 21/c 1'
_atom_sites_solution_hydrogens geom
_atom_sites_solution_primary direct
_atom_sites_solution_secondary difmap
_audit_creation_method SHELXL-97
_cell_angle_alpha 90.00
_cell_angle_beta 103.71(3)
_cell_angle_gamma 90.00
_cell_formula_units_Z 2
_cell_length_a 8.9122(18)
_cell_length_b 16.775(3)
_cell_length_c 15.136(3)
_cell_measurement_reflns_used 3858
_cell_measurement_temperature 293(2)
_cell_measurement_theta_max 25.000
_cell_measurement_theta_min 2.6315
_cell_volume 2198.4(8)
_computing_cell_refinement 'CrystalClear (Rigaku, 2005)'
_computing_data_collection 'CrystalClear (Rigaku, 2005)'
_computing_data_reduction 'CrystalClear (Rigaku, 2005)'
_computing_molecular_graphics 'SHELXTL (Sheldrick, 2008)'
_computing_publication_material 'SHELXTL (Sheldrick, 2008)'
_computing_structure_refinement 'SHELXL97 (Sheldrick, 2008)'
_computing_structure_solution 'SHELXS97 (Sheldrick, 2008)'
_diffrn_ambient_temperature 293(2)
_diffrn_detector_area_resol_mean 13.6612
_diffrn_measured_fraction_theta_full 0.998
_diffrn_measured_fraction_theta_max 0.998
_diffrn_measurement_device_type 'Rigaku Mercury2 (2x2 bin mode)'
_diffrn_measurement_method CCD_Profile_fitting
_diffrn_radiation_monochromator graphite
_diffrn_radiation_source 'fine-focus sealed tube'
_diffrn_radiation_type MoK\a
_diffrn_radiation_wavelength 0.71073
_diffrn_reflns_av_R_equivalents 0.0527
_diffrn_reflns_av_sigmaI/netI 0.0369
_diffrn_reflns_limit_h_max 10
_diffrn_reflns_limit_h_min -10
_diffrn_reflns_limit_k_max 19
_diffrn_reflns_limit_k_min -19
_diffrn_reflns_limit_l_max 17
_diffrn_reflns_limit_l_min -17
_diffrn_reflns_number 18170
_diffrn_reflns_theta_full 25.00
_diffrn_reflns_theta_max 25.00
_diffrn_reflns_theta_min 3.03
_exptl_absorpt_coefficient_mu 0.191
_exptl_absorpt_correction_T_max 1.0000
_exptl_absorpt_correction_T_min 0.8318
_exptl_absorpt_correction_type multi-scan
_exptl_absorpt_process_details '(CrystalClear; Rigaku, 2005)'
_exptl_crystal_colour Colourless
_exptl_crystal_density_diffrn 1.334
_exptl_crystal_density_method 'not measured'
_exptl_crystal_description Prism
_exptl_crystal_F_000 928
_exptl_crystal_size_max 0.4000
_exptl_crystal_size_mid 0.3000
_exptl_crystal_size_min 0.2000
_refine_diff_density_max 0.485
_refine_diff_density_min -0.300
_refine_ls_extinction_method none
_refine_ls_goodness_of_fit_ref 1.195
_refine_ls_hydrogen_treatment constr
_refine_ls_matrix_type full
_refine_ls_number_parameters 253
_refine_ls_number_reflns 3858
_refine_ls_number_restraints 0
_refine_ls_restrained_S_all 1.195
_refine_ls_R_factor_all 0.1203
_refine_ls_R_factor_gt 0.0827
_refine_ls_shift/su_max 0.003
_refine_ls_shift/su_mean 0.000
_refine_ls_structure_factor_coef Fsqd
_refine_ls_weighting_details 'calc w=1/[\s^2^(Fo^2^)+(0.0528P)^2^+2.0000P] where P=(Fo^2^+2Fc^2^)/3'
_refine_ls_weighting_scheme calc
_refine_ls_wR_factor_gt 0.1772
_refine_ls_wR_factor_ref 0.1952
_reflns_number_gt 2524
_reflns_number_total 3858
_reflns_threshold_expression I>2sigma(I)
_cod_data_source_file rz5098sup1.cif
_cod_data_source_block I
_cod_original_sg_symbol_H-M 'P 21/c'
_cod_database_code 2239149
_cod_database_fobs_code 2239149

loop_
_symmetry_equiv_pos_as_xyz
'x, y, z'
'-x, y+1/2, -z+1/2'
'-x, -y, -z'
'x, -y-1/2, z-1/2'

loop_
_atom_site_type_symbol
_atom_site_label
_atom_site_fract_x
_atom_site_fract_y
_atom_site_fract_z
_atom_site_U_iso_or_equiv
_atom_site_adp_type
_atom_site_calc_flag
_atom_site_refinement_flags
_atom_site_occupancy
_atom_site_symmetry_multiplicity
P P1 0.47256(14) 0.24011(8) 0.74636(8) 0.0722(4) Uani d . 1 1
F F6 0.4805(5) 0.2762(2) 0.6529(2) 0.1280(12) Uani d . 1 1
F F5 0.3159(4) 0.2840(2) 0.7412(3) 0.1289(12) Uani d . 1 1
F F4 0.3770(4) 0.16651(18) 0.6942(2) 0.1268(12) Uani d . 1 1
F F3 0.4597(5) 0.2030(2) 0.8388(2) 0.1461(15) Uani d . 1 1
F F2 0.5602(5) 0.3133(2) 0.7981(3) 0.1507(15) Uani d . 1 1
F F1 0.6268(5) 0.1971(3) 0.7510(3) 0.1725(19) Uani d . 1 1
O O3 0.2823(3) 1.00490(16) 0.45178(17) 0.0589(7) Uani d . 1 1
O O2 0.1340(3) 0.85340(16) 0.45499(17) 0.0612(7) Uani d . 1 1
O O1 -0.1059(3) 0.85014(16) 0.55077(17) 0.0609(7) Uani d . 1 1
C C6 0.2987(5) 1.0742(3) 0.4023(3) 0.0651(11) Uani d . 1 1
H H6A 0.2276 1.0722 0.3429 0.078 Uiso calc R 1 1
H H6B 0.4029 1.0771 0.3936 0.078 Uiso calc R 1 1
C C4 0.2945(5) 0.8633(3) 0.4624(3) 0.0673(11) Uani d . 1 1
H H4A 0.3358 0.8166 0.4386 0.081 Uiso calc R 1 1
H H4B 0.3480 0.8696 0.5257 0.081 Uiso calc R 1 1
C C5 0.3191(5) 0.9355(3) 0.4095(3) 0.0647(11) Uani d . 1 1
H H5A 0.4261 0.9378 0.4056 0.078 Uiso calc R 1 1
H H5B 0.2548 0.9321 0.3482 0.078 Uiso calc R 1 1
C C2 -0.0682(5) 0.7856(2) 0.5001(3) 0.0616(11) Uani d . 1 1
H H2A -0.1249 0.7899 0.4371 0.074 Uiso calc R 1 1
H H2B -0.0961 0.7357 0.5243 0.074 Uiso calc R 1 1
C C3 0.1010(5) 0.7875(2) 0.5061(3) 0.0630(11) Uani d . 1 1
H H3A 0.1573 0.7927 0.5691 0.076 Uiso calc R 1 1
H H3B 0.1329 0.7384 0.4821 0.076 Uiso calc R 1 1
C C1 -0.2661(5) 0.8535(3) 0.5475(3) 0.0664(11) Uani d . 1 1
H H1A -0.2971 0.8060 0.5751 0.080 Uiso calc R 1 1
H H1B -0.3247 0.8560 0.4848 0.080 Uiso calc R 1 1
C C7 0.0742(4) 0.0080(2) 0.7882(2) 0.0501(9) Uani d . 1 1
N N1 0.1899(4) 0.0220(2) 0.7330(2) 0.0679(10) Uani d . 1 1
H H1C 0.1970 0.0761 0.7327 0.081 Uiso calc R 1 1
C C9 -0.1049(5) 0.0657(3) 0.8628(3) 0.0647(11) Uani d . 1 1
H H9A -0.1532 0.1104 0.8797 0.078 Uiso calc R 1 1
C C12 0.0381(5) -0.0678(2) 0.8125(3) 0.0616(11) Uani d . 1 1
C C11 -0.0714(6) -0.0732(3) 0.8639(3) 0.0726(13) Uani d . 1 1
H H11A -0.0971 -0.1235 0.8816 0.087 Uiso calc R 1 1
C C8 0.0030(4) 0.0760(2) 0.8112(2) 0.0537(10) Uani d . 1 1
C C10 -0.1433(5) -0.0085(3) 0.8899(3) 0.0675(12) Uani d . 1 1
C C13 0.0349(6) 0.1585(2) 0.7817(3) 0.0774(13) Uani d . 1 1
H H13A -0.0270 0.1963 0.8049 0.116 Uiso calc R 1 1
H H13B 0.0099 0.1611 0.7164 0.116 Uiso calc R 1 1
H H13C 0.1422 0.1709 0.8048 0.116 Uiso calc R 1 1
C C16 0.1342(6) 0.0025(3) 0.6344(3) 0.0709(12) Uani d . 1 1
H H16A 0.2140 0.0142 0.6035 0.106 Uiso calc R 1 1
H H16B 0.0443 0.0338 0.6087 0.106 Uiso calc R 1 1
H H16C 0.1085 -0.0531 0.6277 0.106 Uiso calc R 1 1
C C17 0.3506(5) -0.0026(3) 0.7753(4) 0.0873(15) Uani d . 1 1
H H17A 0.3774 0.0142 0.8377 0.131 Uiso calc R 1 1
H H17B 0.4196 0.0217 0.7433 0.131 Uiso calc R 1 1
H H17C 0.3588 -0.0595 0.7724 0.131 Uiso calc R 1 1
C C15 0.1046(7) -0.1451(3) 0.7880(4) 0.1037(18) Uani d . 1 1
H H15A 0.0592 -0.1889 0.8131 0.156 Uiso calc R 1 1
H H15B 0.2144 -0.1452 0.8123 0.156 Uiso calc R 1 1
H H15C 0.0827 -0.1503 0.7230 0.156 Uiso calc R 1 1
C C14 -0.2611(6) -0.0173(4) 0.9466(3) 0.109(2) Uani d . 1 1
H H14A -0.2989 0.0344 0.9579 0.164 Uiso calc R 1 1
H H14B -0.2137 -0.0423 1.0034 0.164 Uiso calc R 1 1
H H14C -0.3455 -0.0496 0.9144 0.164 Uiso calc R 1 1

loop_
_atom_site_aniso_label
_atom_site_aniso_U_11
_atom_site_aniso_U_22
_atom_site_aniso_U_33
_atom_site_aniso_U_12
_atom_site_aniso_U_13
_atom_site_aniso_U_23
P1 0.0737(8) 0.0786(9) 0.0619(7) 0.0147(7) 0.0115(6) -0.0153(6)
F6 0.166(3) 0.134(3) 0.090(2) -0.004(2) 0.044(2) 0.010(2)
F5 0.105(2) 0.129(3) 0.155(3) 0.044(2) 0.035(2) -0.003(2)
F4 0.177(3) 0.088(2) 0.106(2) -0.022(2) 0.017(2) -0.0247(18)
F3 0.202(4) 0.166(4) 0.074(2) 0.046(3) 0.041(2) 0.022(2)
F2 0.155(3) 0.151(3) 0.140(3) -0.030(3) 0.023(2) -0.065(3)
F1 0.126(3) 0.232(5) 0.158(3) 0.101(3) 0.031(3) -0.019(3)
O3 0.0604(17) 0.0714(18) 0.0509(15) -0.0010(14) 0.0253(13) -0.0022(14)
O2 0.0529(16) 0.0711(18) 0.0599(16) 0.0049(14) 0.0138(12) 0.0084(14)
O1 0.0557(17) 0.0676(18) 0.0605(16) -0.0109(14) 0.0164(13) -0.0133(14)
C6 0.053(2) 0.090(3) 0.057(2) -0.012(2) 0.0249(19) 0.003(2)
C4 0.054(3) 0.079(3) 0.070(3) 0.011(2) 0.019(2) -0.001(2)
C5 0.050(2) 0.092(3) 0.058(2) 0.004(2) 0.0234(19) -0.004(2)
C2 0.076(3) 0.054(2) 0.054(2) -0.009(2) 0.013(2) 0.0014(19)
C3 0.075(3) 0.055(2) 0.056(2) 0.007(2) 0.011(2) -0.003(2)
C1 0.061(3) 0.074(3) 0.066(3) -0.019(2) 0.018(2) 0.000(2)
C7 0.054(2) 0.059(2) 0.0350(18) -0.0008(19) 0.0063(16) 0.0018(17)
N1 0.065(2) 0.083(3) 0.055(2) 0.0083(18) 0.0140(17) 0.0001(18)
C9 0.067(3) 0.078(3) 0.046(2) 0.014(2) 0.006(2) -0.008(2)
C12 0.081(3) 0.053(2) 0.046(2) 0.001(2) 0.005(2) -0.0007(19)
C11 0.089(3) 0.069(3) 0.052(2) -0.019(3) 0.002(2) 0.008(2)
C8 0.061(2) 0.055(2) 0.040(2) 0.0030(19) 0.0023(18) -0.0010(17)
C10 0.052(2) 0.105(4) 0.040(2) -0.010(3) 0.0013(18) 0.006(2)
C13 0.110(4) 0.049(3) 0.075(3) 0.005(2) 0.026(3) 0.001(2)
C16 0.087(3) 0.085(3) 0.045(2) -0.004(2) 0.023(2) -0.006(2)
C17 0.067(3) 0.090(4) 0.100(4) 0.011(3) 0.010(3) 0.010(3)
C15 0.164(6) 0.057(3) 0.091(4) 0.021(3) 0.032(4) 0.001(3)
C14 0.073(3) 0.187(6) 0.070(3) -0.025(4) 0.024(3) 0.011(3)

loop_
_atom_type_symbol
_atom_type_description
_atom_type_scat_dispersion_real
_atom_type_scat_dispersion_imag
_atom_type_scat_source
C C 0.0033 0.0016 'International Tables Vol C Tables 4.2.6.8 and 6.1.1.4'
H H 0.0000 0.0000 'International Tables Vol C Tables 4.2.6.8 and 6.1.1.4'
N N 0.0061 0.0033 'International Tables Vol C Tables 4.2.6.8 and 6.1.1.4'
O O 0.0106 0.0060 'International Tables Vol C Tables 4.2.6.8 and 6.1.1.4'
F F 0.0171 0.0103 'International Tables Vol C Tables 4.2.6.8 and 6.1.1.4'
P P 0.1023 0.0942 'International Tables Vol C Tables 4.2.6.8 and 6.1.1.4'

loop_
_geom_angle_atom_site_label_1
_geom_angle_atom_site_label_2
_geom_angle_atom_site_label_3
_geom_angle_site_symmetry_1
_geom_angle_site_symmetry_3
_geom_angle
F1 P1 F6 . . 89.5(2)
F1 P1 F3 . . 91.6(2)
F6 P1 F3 . . 178.3(2)
F1 P1 F2 . . 90.6(3)
F6 P1 F2 . . 91.4(2)
F3 P1 F2 . . 89.9(2)
F1 P1 F5 . . 179.7(2)
F6 P1 F5 . . 90.2(2)
F3 P1 F5 . . 88.7(2)
F2 P1 F5 . . 89.4(2)
F1 P1 F4 . . 91.5(2)
F6 P1 F4 . . 89.15(19)
F3 P1 F4 . . 89.5(2)
F2 P1 F4 . . 177.8(2)
F5 P1 F4 . . 88.5(2)
C5 O3 C6 . . 112.2(3)
C4 O2 C3 . . 112.6(3)
C2 O1 C1 . . 112.3(3)
O3 C6 C1 . 3_576 110.0(3)
O3 C6 H6A . . 109.7
C1 C6 H6A 3_576 . 109.7
O3 C6 H6B . . 109.7
C1 C6 H6B 3_576 . 109.7
H6A C6 H6B . . 108.2
O2 C4 C5 . . 109.0(3)
O2 C4 H4A . . 109.9
C5 C4 H4A . . 109.9
O2 C4 H4B . . 109.9
C5 C4 H4B . . 109.9
H4A C4 H4B . . 108.3
O3 C5 C4 . . 110.4(3)
O3 C5 H5A . . 109.6
C4 C5 H5A . . 109.6
O3 C5 H5B . . 109.6
C4 C5 H5B . . 109.6
H5A C5 H5B . . 108.1
O1 C2 C3 . . 108.6(3)
O1 C2 H2A . . 110.0
C3 C2 H2A . . 110.0
O1 C2 H2B . . 110.0
C3 C2 H2B . . 110.0
H2A C2 H2B . . 108.4
O2 C3 C2 . . 108.7(3)
O2 C3 H3A . . 109.9
C2 C3 H3A . . 109.9
O2 C3 H3B . . 109.9
C2 C3 H3B . . 109.9
H3A C3 H3B . . 108.3
O1 C1 C6 . 3_576 109.3(3)
O1 C1 H1A . . 109.8
C6 C1 H1A 3_576 . 109.8
O1 C1 H1B . . 109.8
C6 C1 H1B 3_576 . 109.8
H1A C1 H1B . . 108.3
C12 C7 C8 . . 122.7(4)
C12 C7 N1 . . 122.0(4)
C8 C7 N1 . . 115.4(3)
C17 N1 C7 . . 116.1(3)
C17 N1 C16 . . 115.4(4)
C7 N1 C16 . . 114.5(3)
C17 N1 H1C . . 102.6
C7 N1 H1C . . 102.6
C16 N1 H1C . . 102.6
C10 C9 C8 . . 122.3(4)
C10 C9 H9A . . 118.9
C8 C9 H9A . . 118.9
C7 C12 C11 . . 116.6(4)
C7 C12 C15 . . 126.6(4)
C11 C12 C15 . . 116.9(4)
C10 C11 C12 . . 123.4(4)
C10 C11 H11A . . 118.3
C12 C11 H11A . . 118.3
C9 C8 C7 . . 117.3(4)
C9 C8 C13 . . 119.2(4)
C7 C8 C13 . . 123.5(4)
C11 C10 C9 . . 117.7(4)
C11 C10 C14 . . 121.5(5)
C9 C10 C14 . . 120.7(5)
C8 C13 H13A . . 109.5
C8 C13 H13B . . 109.5
H13A C13 H13B . . 109.5
C8 C13 H13C . . 109.5
H13A C13 H13C . . 109.5
H13B C13 H13C . . 109.5
N1 C16 H16A . . 109.5
N1 C16 H16B . . 109.5
H16A C16 H16B . . 109.5
N1 C16 H16C . . 109.5
H16A C16 H16C . . 109.5
H16B C16 H16C . . 109.5
N1 C17 H17A . . 109.5
N1 C17 H17B . . 109.5
H17A C17 H17B . . 109.5
N1 C17 H17C . . 109.5
H17A C17 H17C . . 109.5
H17B C17 H17C . . 109.5
C12 C15 H15A . . 109.5
C12 C15 H15B . . 109.5
H15A C15 H15B . . 109.5
C12 C15 H15C . . 109.5
H15A C15 H15C . . 109.5
H15B C15 H15C . . 109.5
C10 C14 H14A . . 109.5
C10 C14 H14B . . 109.5
H14A C14 H14B . . 109.5
C10 C14 H14C . . 109.5
H14A C14 H14C . . 109.5
H14B C14 H14C . . 109.5

loop_
_geom_bond_atom_site_label_1
_geom_bond_atom_site_label_2
_geom_bond_site_symmetry_2
_geom_bond_distance
P1 F1 . 1.539(3)
P1 F6 . 1.556(3)
P1 F3 . 1.560(3)
P1 F2 . 1.562(4)
P1 F5 . 1.564(3)
P1 F4 . 1.598(3)
O3 C5 . 1.404(5)
O3 C6 . 1.409(5)
O2 C4 . 1.418(4)
O2 C3 . 1.419(4)
O1 C2 . 1.412(4)
O1 C1 . 1.418(4)
C6 C1 3_576 1.495(6)
C6 H6A . 0.9700
C6 H6B . 0.9700
C4 C5 . 1.497(6)
C4 H4A . 0.9700
C4 H4B . 0.9700
C5 H5A . 0.9700
C5 H5B . 0.9700
C2 C3 . 1.490(6)
C2 H2A . 0.9700
C2 H2B . 0.9700
C3 H3A . 0.9700
C3 H3B . 0.9700
C1 C6 3_576 1.495(6)
C1 H1A . 0.9700
C1 H1B . 0.9700
C7 C12 . 1.382(5)
C7 C8 . 1.390(5)
C7 N1 . 1.492(5)
N1 C17 . 1.482(5)
N1 C16 . 1.493(5)
N1 H1C . 0.9100
C9 C10 . 1.380(6)
C9 C8 . 1.385(6)
C9 H9A . 0.9300
C12 C11 . 1.389(6)
C12 C15 . 1.507(6)
C11 C10 . 1.364(6)
C11 H11A . 0.9300
C8 C13 . 1.503(5)
C10 C14 . 1.512(6)
C13 H13A . 0.9600
C13 H13B . 0.9600
C13 H13C . 0.9600
C16 H16A . 0.9600
C16 H16B . 0.9600
C16 H16C . 0.9600
C17 H17A . 0.9600
C17 H17B . 0.9600
C17 H17C . 0.9600
C15 H15A . 0.9600
C15 H15B . 0.9600
C15 H15C . 0.9600
C14 H14A . 0.9600
C14 H14B . 0.9600
C14 H14C . 0.9600

loop_
_geom_hbond_atom_site_label_D
_geom_hbond_atom_site_label_H
_geom_hbond_atom_site_label_A
_geom_hbond_site_symmetry_A
_geom_hbond_distance_DH
_geom_hbond_distance_HA
_geom_hbond_distance_DA
_geom_hbond_angle_DHA
N1 H1C F4 . 0.91 2.38 3.077(5) 133.6
C16 H16A O3 1_545 0.96 2.52 3.334(5) 143.1
C16 H16B O2 3_566 0.96 2.51 3.443(5) 163.6
C16 H16C O1 1_545 0.96 2.57 3.381(5) 142.8
C17 H17B F4 . 0.96 2.54 3.122(6) 118.9
